data_4125826
loop_
_publ_author_name
'Mews, Nicole M.'
'Berkefeld, Andreas'
'H\"orner, Gerald'
'Schubert, Hartmut'

_publ_section_title
;
 Controlling Near-Infrared Chromophore Electronic Properties through
 Metal-Ligand Orbital Alignment.
;
_journal_issue 7
_journal_name_full 'Journal of the American Chemical Society'
_journal_page_first 2808
_journal_page_last 2815
_journal_paper_doi 10.1021/jacs.6b13085
_journal_volume 139
_journal_year 2017
_chemical_formula_moiety 'C62 H63 P Pt S2, 2(C7 H8)'
_chemical_formula_sum 'C76 H79 P Pt S2'
_chemical_formula_weight 1282.57
_chemical_name_systematic
;
 ?
;
_space_group_crystal_system monoclinic
_space_group_IT_number 14
_space_group_name_Hall '-P 2yn'
_space_group_name_H-M_alt 'P 1 21/n 1'
_symmetry_space_group_name_Hall '-P 2yn'
_symmetry_space_group_name_H-M 'P 1 21/n 1'
_atom_sites_solution_hydrogens geom
_audit_creation_method SHELXL-2014
_cell_angle_alpha 90
_cell_angle_beta 91.9970(10)
_cell_angle_gamma 90
_cell_formula_units_Z 4
_cell_length_a 9.4324(4)
_cell_length_b 34.7348(14)
_cell_length_c 17.2141(7)
_cell_measurement_reflns_used 162
_cell_measurement_temperature 100(2)
_cell_measurement_theta_max 20.1564
_cell_measurement_theta_min 2.4545
_cell_volume 5636.5(4)
_computing_cell_refinement 'APEX2 v2011.8-0 (Bruker AXS)'
_computing_data_collection 'Bruker APEX2'
_computing_data_reduction 'SAINT V7.68A (Bruker AXS, 2009)'
_computing_molecular_graphics 'ORTEP-3 for Windows 2013.1 (Farrugia, 2012)'
_computing_structure_refinement 'SHELXL-2014 (Sheldrick, 2014)'
_computing_structure_solution 'SHELXS-97 (Sheldrick, 2008)'
_diffrn_ambient_temperature 100(2)
_diffrn_detector_area_resol_mean 8.3333
_diffrn_measured_fraction_theta_full 0.996
_diffrn_measured_fraction_theta_max 0.995
_diffrn_measurement_device_type 'Bruker APEX-II CCD'
_diffrn_measurement_method '\f and \w scans'
_diffrn_radiation_type MoK\a
_diffrn_radiation_wavelength 0.71073
_diffrn_reflns_av_R_equivalents 0.0326
_diffrn_reflns_av_unetI/netI 0.0408
_diffrn_reflns_Laue_measured_fraction_full 0.996
_diffrn_reflns_Laue_measured_fraction_max 0.995
_diffrn_reflns_limit_h_max 12
_diffrn_reflns_limit_h_min -11
_diffrn_reflns_limit_k_max 43
_diffrn_reflns_limit_k_min -44
_diffrn_reflns_limit_l_max 22
_diffrn_reflns_limit_l_min -22
_diffrn_reflns_number 46635
_diffrn_reflns_point_group_measured_fraction_full 0.996
_diffrn_reflns_point_group_measured_fraction_max 0.995
_diffrn_reflns_theta_full 25.242
_diffrn_reflns_theta_max 27.105
_diffrn_reflns_theta_min 1.172
_exptl_absorpt_coefficient_mu 2.640
_exptl_absorpt_correction_T_max 0.88
_exptl_absorpt_correction_T_min 0.75
_exptl_absorpt_correction_type multi-scan
_exptl_absorpt_process_details 'SADABS V2008/1 (Bruker AXS)'
_exptl_crystal_colour 'translucent light green'
_exptl_crystal_density_diffrn 1.511
_exptl_crystal_density_method 'not measured'
_exptl_crystal_description 'thin plate'
_exptl_crystal_F_000 2640
_exptl_crystal_size_max 0.220
_exptl_crystal_size_mid 0.190
_exptl_crystal_size_min 0.050
_refine_diff_density_max 1.284
_refine_diff_density_min -3.366
_refine_diff_density_rms 0.114
_refine_ls_extinction_method none
_refine_ls_goodness_of_fit_ref 1.136
_refine_ls_hydrogen_treatment constr
_refine_ls_matrix_type full
_refine_ls_number_parameters 607
_refine_ls_number_reflns 12366
_refine_ls_number_restraints 0
_refine_ls_restrained_S_all 1.136
_refine_ls_R_factor_all 0.0562
_refine_ls_R_factor_gt 0.0416
_refine_ls_shift/su_max 0.001
_refine_ls_shift/su_mean 0.000
_refine_ls_structure_factor_coef Fsqd
_refine_ls_weighting_details 'w=1/[\s^2^(Fo^2^)+(0.0090P)^2^+25.2071P] where P=(Fo^2^+2Fc^2^)/3'
_refine_ls_weighting_scheme calc
_refine_ls_wR_factor_gt 0.0754
_refine_ls_wR_factor_ref 0.0803
_reflns_Friedel_coverage 0.000
_reflns_number_gt 10153
_reflns_number_total 12366
_reflns_threshold_expression 'I > 2\s(I)'
_cod_data_source_file ja6b13085_si_002.cif
_cod_data_source_block global
_cod_database_code 4125826
_shelx_space_group_comment
;
The symmetry employed for this shelxl refinement is uniquely defined
by the following loop, which should always be used as a source of
symmetry information in preference to the above space-group names.
They are only intended as comments.
;
_shelx_estimated_absorpt_t_min 0.594
_shelx_estimated_absorpt_t_max 0.879
_shelxl_version_number 2014-3

loop_
_space_group_symop_operation_xyz
'x, y, z'
'-x+1/2, y+1/2, -z+1/2'
'-x, -y, -z'
'x-1/2, -y-1/2, z-1/2'

loop_
_atom_site_label
_atom_site_type_symbol
_atom_site_fract_x
_atom_site_fract_y
_atom_site_fract_z
_atom_site_U_iso_or_equiv
_atom_site_adp_type
_atom_site_occupancy
_atom_site_site_symmetry_order
_atom_site_calc_flag
_atom_site_refinement_flags_posn
_atom_site_refinement_flags_adp
Pt1 Pt 0.24282(2) 0.12494(2) 0.11590(2) 0.01420(5) Uani 1 1 d . .
S1 S 0.21169(12) 0.08289(3) 0.22068(6) 0.0211(2) Uani 1 1 d . .
S2 S 0.24267(12) 0.15153(3) -0.01020(6) 0.0170(2) Uani 1 1 d . .
P2 P 0.00969(12) 0.13637(3) 0.10854(6) 0.0148(2) Uani 1 1 d . .
C1 C 0.3363(5) 0.08650(13) 0.3006(2) 0.0198(10) Uani 1 1 d . .
C2 C 0.4347(4) 0.11640(13) 0.3119(2) 0.0180(9) Uani 1 1 d . .
C3 C 0.5051(5) 0.12155(15) 0.3840(2) 0.0241(10) Uani 1 1 d . .
H3 H 0.5675 0.1428 0.3913 0.029 Uiso 1 1 calc R U
C4 C 0.4858(5) 0.09619(15) 0.4453(3) 0.0233(10) Uani 1 1 d . .
C5 C 0.3978(5) 0.06434(14) 0.4309(2) 0.0220(10) Uani 1 1 d . .
H5 H 0.3892 0.0456 0.4706 0.026 Uiso 1 1 calc R U
C6 C 0.3222(5) 0.05908(13) 0.3606(2) 0.0197(10) Uani 1 1 d . .
C7 C 0.4654(4) 0.14146(13) 0.2447(2) 0.0185(9) Uani 1 1 d . .
C8 C 0.4780(4) 0.12211(14) 0.1720(2) 0.0179(9) Uani 1 1 d . .
H8 H 0.4797 0.0948 0.1702 0.021 Uiso 1 1 calc R U
C9 C 0.4878(4) 0.14351(13) 0.1035(2) 0.0182(9) Uani 1 1 d . .
H9 H 0.4990 0.1308 0.0553 0.022 Uiso 1 1 calc R U
C10 C 0.4809(4) 0.18432(13) 0.1063(2) 0.0156(9) Uani 1 1 d . .
C11 C 0.4803(4) 0.20224(13) 0.1779(2) 0.0184(9) Uani 1 1 d . .
H11 H 0.4833 0.2296 0.1805 0.022 Uiso 1 1 calc R U
C12 C 0.4754(4) 0.18068(13) 0.2471(2) 0.0182(9) Uani 1 1 d . .
H12 H 0.4791 0.1935 0.2958 0.022 Uiso 1 1 calc R U
C13 C 0.4590(4) 0.20545(12) 0.0325(2) 0.0157(9) Uani 1 1 d . .
C14 C 0.3567(4) 0.19152(12) -0.0221(2) 0.0143(8) Uani 1 1 d . .
C15 C 0.3361(4) 0.21224(13) -0.0918(2) 0.0161(9) Uani 1 1 d . .
C16 C 0.4132(5) 0.24495(13) -0.1052(2) 0.0172(9) Uani 1 1 d . .
H16 H 0.3976 0.2582 -0.1530 0.021 Uiso 1 1 calc R U
C17 C 0.5140(5) 0.25971(13) -0.0511(2) 0.0179(9) Uani 1 1 d . .
C18 C 0.5349(5) 0.23912(12) 0.0174(2) 0.0168(9) Uani 1 1 d . .
H18 H 0.6028 0.2481 0.0552 0.020 Uiso 1 1 calc R U
C19 C 0.2247(5) 0.02589(13) 0.3510(2) 0.0218(10) Uani 1 1 d . .
C20 C 0.2568(5) -0.00520(14) 0.3034(3) 0.0258(11) Uani 1 1 d . .
C21 C 0.1582(6) -0.03501(15) 0.2947(3) 0.0322(12) Uani 1 1 d . .
H21 H 0.1804 -0.0563 0.2627 0.039 Uiso 1 1 calc R U
C22 C 0.0295(6) -0.03477(15) 0.3308(3) 0.0338(13) Uani 1 1 d . .
C23 C 0.0011(5) -0.00396(15) 0.3789(3) 0.0310(12) Uani 1 1 d . .
H23 H -0.0858 -0.0036 0.4051 0.037 Uiso 1 1 calc R U
C24 C 0.0954(5) 0.02632(13) 0.3900(3) 0.0231(10) Uani 1 1 d . .
C25 C 0.2249(5) 0.20063(12) -0.1518(2) 0.0167(9) Uani 1 1 d . .
C26 C 0.2550(5) 0.17378(12) -0.2093(2) 0.0194(10) Uani 1 1 d . .
C27 C 0.1523(5) 0.16584(14) -0.2677(2) 0.0229(10) Uani 1 1 d . .
H27 H 0.1742 0.1485 -0.3082 0.027 Uiso 1 1 calc R U
C28 C 0.0190(5) 0.18278(14) -0.2678(3) 0.0250(11) Uani 1 1 d . .
C29 C -0.0110(5) 0.20819(14) -0.2085(3) 0.0249(11) Uani 1 1 d . .
H29 H -0.1024 0.2196 -0.2077 0.030 Uiso 1 1 calc R U
C30 C 0.0889(5) 0.21742(13) -0.1503(2) 0.0190(9) Uani 1 1 d . .
C31 C 0.5616(5) 0.10206(16) 0.5257(3) 0.0292(12) Uani 1 1 d . .
C32 C 0.5867(5) 0.29798(13) -0.0677(2) 0.0207(10) Uani 1 1 d . .
C33 C 0.3945(6) -0.00682(16) 0.2620(3) 0.0378(13) Uani 1 1 d . .
H33A H 0.4738 -0.0039 0.2999 0.057 Uiso 1 1 calc R U
H33B H 0.3971 0.0140 0.2238 0.057 Uiso 1 1 calc R U
H33C H 0.4022 -0.0317 0.2355 0.057 Uiso 1 1 calc R U
C34 C -0.0771(7) -0.06708(18) 0.3195(4) 0.0539(18) Uani 1 1 d . .
H34A H -0.0500 -0.0832 0.2758 0.081 Uiso 1 1 calc R U
H34B H -0.1715 -0.0562 0.3085 0.081 Uiso 1 1 calc R U
H34C H -0.0788 -0.0827 0.3668 0.081 Uiso 1 1 calc R U
C35 C 0.0597(6) 0.05932(15) 0.4419(3) 0.0315(12) Uani 1 1 d . .
H35A H 0.0616 0.0834 0.4123 0.047 Uiso 1 1 calc R U
H35B H 0.1295 0.0607 0.4854 0.047 Uiso 1 1 calc R U
H35C H -0.0351 0.0555 0.4621 0.047 Uiso 1 1 calc R U
C36 C 0.3959(5) 0.15294(14) -0.2081(3) 0.0250(10) Uani 1 1 d . .
H36A H 0.3991 0.1356 -0.2530 0.038 Uiso 1 1 calc R U
H36B H 0.4069 0.1379 -0.1601 0.038 Uiso 1 1 calc R U
H36C H 0.4730 0.1718 -0.2105 0.038 Uiso 1 1 calc R U
C37 C -0.0915(6) 0.17372(17) -0.3304(3) 0.0380(14) Uani 1 1 d . .
H37A H -0.0661 0.1498 -0.3567 0.057 Uiso 1 1 calc R U
H37B H -0.0963 0.1948 -0.3682 0.057 Uiso 1 1 calc R U
H37C H -0.1841 0.1706 -0.3070 0.057 Uiso 1 1 calc R U
C38 C 0.0518(5) 0.24433(15) -0.0855(3) 0.0294(11) Uani 1 1 d . .
H38A H 0.0690 0.2315 -0.0354 0.044 Uiso 1 1 calc R U
H38B H -0.0484 0.2515 -0.0911 0.044 Uiso 1 1 calc R U
H38C H 0.1108 0.2675 -0.0877 0.044 Uiso 1 1 calc R U
C39 C 0.4801(8) 0.0847(2) 0.5901(3) 0.071(3) Uani 1 1 d . .
H39A H 0.3856 0.0963 0.5908 0.107 Uiso 1 1 calc R U
H39B H 0.5306 0.0894 0.6399 0.107 Uiso 1 1 calc R U
H39C H 0.4708 0.0569 0.5816 0.107 Uiso 1 1 calc R U
C40 C 0.5780(9) 0.1452(2) 0.5454(4) 0.068(2) Uani 1 1 d . .
H40A H 0.6431 0.1572 0.5094 0.102 Uiso 1 1 calc R U
H40B H 0.6162 0.1480 0.5988 0.102 Uiso 1 1 calc R U
H40C H 0.4852 0.1578 0.5405 0.102 Uiso 1 1 calc R U
C41 C 0.7072(7) 0.0848(3) 0.5250(4) 0.085(3) Uani 1 1 d . .
H41A H 0.7614 0.0969 0.4841 0.128 Uiso 1 1 calc R U
H41B H 0.6996 0.0571 0.5149 0.128 Uiso 1 1 calc R U
H41C H 0.7559 0.0890 0.5755 0.128 Uiso 1 1 calc R U
C42 C 0.4734(5) 0.32993(13) -0.0670(3) 0.0272(11) Uani 1 1 d . .
H42A H 0.4309 0.3307 -0.0158 0.041 Uiso 1 1 calc R U
H42B H 0.3996 0.3246 -0.1070 0.041 Uiso 1 1 calc R U
H42C H 0.5177 0.3548 -0.0775 0.041 Uiso 1 1 calc R U
C43 C 0.6529(5) 0.29741(15) -0.1482(3) 0.0278(11) Uani 1 1 d . .
H43A H 0.6987 0.3222 -0.1577 0.042 Uiso 1 1 calc R U
H43B H 0.5786 0.2928 -0.1884 0.042 Uiso 1 1 calc R U
H43C H 0.7237 0.2768 -0.1499 0.042 Uiso 1 1 calc R U
C44 C 0.7032(6) 0.30791(15) -0.0068(3) 0.0319(12) Uani 1 1 d . .
H44A H 0.6619 0.3096 0.0445 0.048 Uiso 1 1 calc R U
H44B H 0.7461 0.3327 -0.0198 0.048 Uiso 1 1 calc R U
H44C H 0.7761 0.2878 -0.0062 0.048 Uiso 1 1 calc R U
C45 C -0.0791(5) 0.13284(13) 0.0130(2) 0.0196(10) Uani 1 1 d . .
C46 C -0.0447(5) 0.10242(15) -0.0356(3) 0.0281(11) Uani 1 1 d . .
H46 H 0.0279 0.0848 -0.0201 0.034 Uiso 1 1 calc R U
C47 C -0.1167(6) 0.09798(17) -0.1064(3) 0.0412(15) Uani 1 1 d . .
H47 H -0.0925 0.0773 -0.1397 0.049 Uiso 1 1 calc R U
C48 C -0.2233(6) 0.12319(18) -0.1295(3) 0.0384(13) Uani 1 1 d . .
H48 H -0.2732 0.1196 -0.1778 0.046 Uiso 1 1 calc R U
C49 C -0.2571(5) 0.15370(16) -0.0818(3) 0.0292(11) Uani 1 1 d . .
H49 H -0.3291 0.1714 -0.0978 0.035 Uiso 1 1 calc R U
C50 C -0.1855(5) 0.15837(14) -0.0107(2) 0.0217(10) Uani 1 1 d . .
H50 H -0.2095 0.1792 0.0222 0.026 Uiso 1 1 calc R U
C51 C -0.0188(5) 0.18621(13) 0.1386(2) 0.0170(9) Uani 1 1 d . .
C53 C 0.0631(5) 0.25186(14) 0.1411(3) 0.0235(10) Uani 1 1 d . .
H53 H 0.1358 0.2702 0.1327 0.028 Uiso 1 1 calc R U
C54 C -0.0668(5) 0.26404(14) 0.1672(2) 0.0223(10) Uani 1 1 d . .
H54 H -0.0841 0.2907 0.1752 0.027 Uiso 1 1 calc R U
C55 C -0.1712(5) 0.23714(14) 0.1815(2) 0.0217(10) Uani 1 1 d . .
H55 H -0.2590 0.2452 0.2015 0.026 Uiso 1 1 calc R U
C56 C -0.1477(5) 0.19837(13) 0.1667(2) 0.0190(9) Uani 1 1 d . .
H56 H -0.2201 0.1801 0.1759 0.023 Uiso 1 1 calc R U
C57 C -0.1026(5) 0.10717(14) 0.1696(3) 0.0214(10) Uani 1 1 d . .
C58 C -0.1081(5) 0.11497(16) 0.2489(3) 0.0298(12) Uani 1 1 d . .
H58 H -0.0561 0.1361 0.2703 0.036 Uiso 1 1 calc R U
C59 C -0.1882(6) 0.0924(2) 0.2965(3) 0.0461(17) Uani 1 1 d . .
H59 H -0.1933 0.0985 0.3501 0.055 Uiso 1 1 calc R U
C60 C -0.2607(6) 0.0612(2) 0.2666(4) 0.055(2) Uani 1 1 d . .
H60 H -0.3149 0.0455 0.2996 0.066 Uiso 1 1 calc R U
C61 C -0.2548(6) 0.05268(17) 0.1891(4) 0.0503(18) Uani 1 1 d . .
H61 H -0.3050 0.0310 0.1686 0.060 Uiso 1 1 calc R U
C62 C -0.1754(5) 0.07565(14) 0.1396(3) 0.0303(12) Uani 1 1 d . .
H62 H -0.1717 0.0696 0.0858 0.036 Uiso 1 1 calc R U
C52 C 0.0876(5) 0.21330(13) 0.1272(2) 0.0191(9) Uani 1 1 d . .
H52 H 0.1774 0.2052 0.1099 0.023 Uiso 1 1 calc R U

loop_
_atom_site_aniso_label
_atom_site_aniso_U_11
_atom_site_aniso_U_22
_atom_site_aniso_U_33
_atom_site_aniso_U_23
_atom_site_aniso_U_13
_atom_site_aniso_U_12
Pt1 0.01326(8) 0.01693(8) 0.01238(7) 0.00141(7) -0.00016(5) 0.00072(8)
S1 0.0181(6) 0.0263(6) 0.0187(5) 0.0084(5) -0.0024(4) -0.0024(5)
S2 0.0182(6) 0.0205(6) 0.0122(5) 0.0020(4) -0.0013(4) -0.0029(5)
P2 0.0130(5) 0.0173(6) 0.0140(5) 0.0008(4) -0.0006(4) -0.0011(4)
C1 0.017(2) 0.025(2) 0.017(2) 0.0041(18) 0.0036(17) 0.0078(19)
C2 0.014(2) 0.025(3) 0.0152(19) 0.0025(17) 0.0052(16) 0.0045(18)
C3 0.018(2) 0.035(3) 0.019(2) 0.003(2) 0.0020(17) -0.001(2)
C4 0.015(2) 0.036(3) 0.019(2) 0.006(2) 0.0018(17) 0.003(2)
C5 0.021(2) 0.028(3) 0.017(2) 0.0063(19) 0.0048(18) 0.006(2)
C6 0.016(2) 0.023(2) 0.020(2) 0.0008(19) 0.0045(17) 0.0062(19)
C7 0.010(2) 0.029(2) 0.016(2) 0.0070(18) -0.0009(16) 0.0001(19)
C8 0.0099(19) 0.023(2) 0.020(2) 0.0023(19) -0.0027(15) -0.0013(19)
C9 0.014(2) 0.029(3) 0.0122(19) 0.0013(18) -0.0002(16) 0.0016(19)
C10 0.0054(19) 0.027(2) 0.015(2) 0.0045(18) -0.0003(15) -0.0011(18)
C11 0.011(2) 0.024(2) 0.021(2) 0.0001(18) -0.0028(17) -0.0020(18)
C12 0.014(2) 0.028(3) 0.0127(19) -0.0020(18) 0.0010(16) -0.0027(19)
C13 0.016(2) 0.018(2) 0.0127(19) 0.0010(17) 0.0012(16) 0.0064(18)
C14 0.011(2) 0.017(2) 0.0148(19) 0.0001(17) 0.0025(16) 0.0021(17)
C15 0.013(2) 0.022(2) 0.014(2) -0.0011(17) -0.0009(16) 0.0000(18)
C16 0.020(2) 0.020(2) 0.0107(19) 0.0021(17) -0.0017(17) 0.0002(19)
C17 0.016(2) 0.020(2) 0.017(2) 0.0003(18) 0.0025(17) 0.0004(18)
C18 0.016(2) 0.022(2) 0.0126(19) -0.0029(17) -0.0017(16) 0.0008(18)
C19 0.029(3) 0.022(2) 0.015(2) 0.0071(19) 0.0000(18) 0.005(2)
C20 0.034(3) 0.026(3) 0.017(2) 0.009(2) -0.0011(19) 0.004(2)
C21 0.052(4) 0.025(3) 0.019(2) -0.001(2) -0.003(2) 0.001(2)
C22 0.045(3) 0.025(3) 0.031(3) 0.008(2) -0.007(2) -0.011(2)
C23 0.027(3) 0.033(3) 0.034(3) 0.012(2) 0.004(2) -0.003(2)
C24 0.026(3) 0.020(2) 0.023(2) 0.0108(19) 0.0010(19) 0.003(2)
C25 0.016(2) 0.019(2) 0.015(2) 0.0037(18) -0.0008(16) -0.0030(18)
C26 0.029(3) 0.010(2) 0.019(2) 0.0042(17) 0.0005(18) -0.0020(19)
C27 0.029(3) 0.025(3) 0.015(2) -0.0001(19) -0.0038(18) -0.004(2)
C28 0.026(3) 0.028(3) 0.020(2) 0.004(2) -0.0066(19) -0.010(2)
C29 0.019(2) 0.031(3) 0.025(2) 0.007(2) -0.0042(19) 0.001(2)
C30 0.019(2) 0.020(2) 0.018(2) 0.0051(18) -0.0028(17) -0.0006(19)
C31 0.018(2) 0.051(3) 0.018(2) 0.011(2) -0.0018(19) -0.006(2)
C32 0.022(2) 0.024(2) 0.017(2) 0.0025(19) -0.0004(18) -0.006(2)
C33 0.046(4) 0.035(3) 0.032(3) 0.000(2) 0.007(2) 0.007(3)
C34 0.068(5) 0.042(4) 0.052(4) 0.002(3) -0.003(3) -0.023(3)
C35 0.029(3) 0.028(3) 0.038(3) 0.004(2) 0.013(2) 0.005(2)
C36 0.029(3) 0.026(3) 0.020(2) -0.002(2) 0.0011(19) 0.002(2)
C37 0.037(3) 0.047(3) 0.028(3) 0.000(2) -0.016(2) -0.005(3)
C38 0.030(3) 0.035(3) 0.023(2) -0.002(2) -0.005(2) 0.008(2)
C39 0.082(5) 0.117(7) 0.016(3) -0.007(3) 0.008(3) -0.063(5)
C40 0.089(6) 0.062(5) 0.049(4) -0.004(3) -0.046(4) -0.006(4)
C41 0.057(5) 0.166(9) 0.031(3) -0.006(4) -0.017(3) 0.061(5)
C42 0.035(3) 0.020(2) 0.027(2) 0.003(2) -0.001(2) -0.003(2)
C43 0.028(3) 0.035(3) 0.021(2) 0.006(2) 0.000(2) -0.006(2)
C44 0.035(3) 0.034(3) 0.026(2) 0.002(2) -0.006(2) -0.016(2)
C45 0.016(2) 0.026(3) 0.016(2) 0.0005(18) -0.0004(16) -0.0054(19)
C46 0.025(3) 0.029(3) 0.030(3) -0.008(2) -0.005(2) 0.002(2)
C47 0.040(3) 0.049(4) 0.033(3) -0.028(3) -0.010(2) 0.005(3)
C48 0.037(3) 0.058(4) 0.020(2) -0.011(3) -0.011(2) -0.001(3)
C49 0.020(3) 0.045(3) 0.022(2) -0.001(2) -0.0061(19) 0.001(2)
C50 0.019(2) 0.029(3) 0.017(2) -0.0007(19) 0.0007(18) -0.002(2)
C51 0.018(2) 0.020(2) 0.0123(19) -0.0001(17) -0.0032(16) 0.0020(19)
C53 0.027(3) 0.022(2) 0.021(2) -0.0024(19) 0.0007(19) -0.003(2)
C54 0.026(3) 0.022(2) 0.019(2) -0.0068(19) -0.0016(19) 0.007(2)
C55 0.014(2) 0.033(3) 0.018(2) -0.0067(19) -0.0025(17) 0.004(2)
C56 0.015(2) 0.029(3) 0.013(2) -0.0031(18) -0.0025(16) -0.0002(19)
C57 0.013(2) 0.025(2) 0.025(2) 0.008(2) -0.0014(18) -0.0003(19)
C58 0.017(2) 0.048(3) 0.025(2) 0.013(2) 0.0036(19) 0.003(2)
C59 0.020(3) 0.080(5) 0.038(3) 0.035(3) 0.009(2) 0.006(3)
C60 0.019(3) 0.075(5) 0.070(4) 0.057(4) -0.002(3) -0.006(3)
C61 0.022(3) 0.037(3) 0.091(5) 0.032(3) -0.013(3) -0.007(3)
C62 0.020(3) 0.026(3) 0.044(3) 0.010(2) -0.002(2) 0.000(2)
C52 0.020(2) 0.022(2) 0.016(2) -0.0008(18) -0.0009(17) 0.0041(19)

loop_
_atom_type_symbol
_atom_type_description
_atom_type_scat_dispersion_real
_atom_type_scat_dispersion_imag
_atom_type_scat_source
C C 0.0033 0.0016 'International Tables Vol C Tables 4.2.6.8 and 6.1.1.4'
H H 0.0000 0.0000 'International Tables Vol C Tables 4.2.6.8 and 6.1.1.4'
P P 0.1023 0.0942 'International Tables Vol C Tables 4.2.6.8 and 6.1.1.4'
S S 0.1246 0.1234 'International Tables Vol C Tables 4.2.6.8 and 6.1.1.4'
Pt Pt -1.7033 8.3905 'International Tables Vol C Tables 4.2.6.8 and 6.1.1.4'

loop_
_geom_angle_atom_site_label_1
_geom_angle_atom_site_label_2
_geom_angle_atom_site_label_3
_geom_angle
P2 Pt1 S1 90.28(4)
P2 Pt1 S2 84.79(4)
S1 Pt1 S2 162.68(4)
P2 Pt1 C8 158.13(11)
S1 Pt1 C8 78.65(11)
S2 Pt1 C8 111.02(10)
P2 Pt1 C9 152.91(11)
S1 Pt1 C9 112.31(10)
S2 Pt1 C9 77.53(10)
C8 Pt1 C9 33.86(14)
C1 S1 Pt1 116.91(16)
C14 S2 Pt1 115.62(14)
C45 P2 C57 103.0(2)
C45 P2 C51 104.5(2)
C57 P2 C51 105.6(2)
C45 P2 Pt1 117.34(15)
C57 P2 Pt1 117.27(15)
C51 P2 Pt1 107.84(14)
C2 C1 C6 118.4(4)
C2 C1 S1 125.1(3)
C6 C1 S1 116.1(3)
C3 C2 C1 120.7(4)
C3 C2 C7 121.1(4)
C1 C2 C7 118.1(4)
C4 C3 C2 121.4(5)
C4 C3 H3 119.3
C2 C3 H3 119.3
C3 C4 C5 117.3(4)
C3 C4 C31 121.7(4)
C5 C4 C31 121.0(4)
C6 C5 C4 122.6(4)
C6 C5 H5 118.7
C4 C5 H5 118.7
C5 C6 C1 119.1(4)
C5 C6 C19 119.7(4)
C1 C6 C19 121.1(4)
C12 C7 C8 119.2(4)
C12 C7 C2 125.2(4)
C8 C7 C2 115.5(4)
C9 C8 C7 119.9(4)
C9 C8 Pt1 74.1(2)
C7 C8 Pt1 103.3(3)
C9 C8 H8 120.1
C7 C8 H8 120.1
Pt1 C8 H8 92.5
C8 C9 C10 119.8(4)
C8 C9 Pt1 72.1(2)
C10 C9 Pt1 102.6(3)
C8 C9 H9 120.1
C10 C9 H9 120.1
Pt1 C9 H9 95.1
C11 C10 C9 118.8(4)
C11 C10 C13 122.6(4)
C9 C10 C13 118.2(4)
C10 C11 C12 121.1(4)
C10 C11 H11 119.5
C12 C11 H11 119.5
C7 C12 C11 120.6(4)
C7 C12 H12 119.7
C11 C12 H12 119.7
C18 C13 C14 120.4(4)
C18 C13 C10 121.2(4)
C14 C13 C10 118.4(4)
C15 C14 C13 117.6(4)
C15 C14 S2 115.7(3)
C13 C14 S2 126.6(3)
C16 C15 C14 120.6(4)
C16 C15 C25 117.9(4)
C14 C15 C25 121.4(4)
C15 C16 C17 122.8(4)
C15 C16 H16 118.6
C17 C16 H16 118.6
C18 C17 C16 116.6(4)
C18 C17 C32 123.8(4)
C16 C17 C32 119.5(4)
C17 C18 C13 122.0(4)
C17 C18 H18 119.0
C13 C18 H18 119.0
C20 C19 C24 119.7(4)
C20 C19 C6 121.5(4)
C24 C19 C6 118.8(4)
C19 C20 C21 118.7(5)
C19 C20 C33 121.1(5)
C21 C20 C33 120.3(5)
C22 C21 C20 122.6(5)
C22 C21 H21 118.7
C20 C21 H21 118.7
C21 C22 C23 117.7(5)
C21 C22 C34 121.8(5)
C23 C22 C34 120.5(5)
C22 C23 C24 122.2(5)
C22 C23 H23 118.9
C24 C23 H23 118.9
C23 C24 C19 119.1(5)
C23 C24 C35 120.4(4)
C19 C24 C35 120.5(4)
C26 C25 C30 119.8(4)
C26 C25 C15 120.9(4)
C30 C25 C15 119.4(4)
C25 C26 C27 119.2(4)
C25 C26 C36 120.6(4)
C27 C26 C36 120.1(4)
C28 C27 C26 121.5(4)
C28 C27 H27 119.3
C26 C27 H27 119.3
C29 C28 C27 118.5(4)
C29 C28 C37 120.4(5)
C27 C28 C37 121.1(5)
C28 C29 C30 121.9(4)
C28 C29 H29 119.1
C30 C29 H29 119.1
C29 C30 C25 119.0(4)
C29 C30 C38 120.6(4)
C25 C30 C38 120.4(4)
C39 C31 C41 109.8(6)
C39 C31 C40 106.2(5)
C41 C31 C40 107.8(6)
C39 C31 C4 112.0(4)
C41 C31 C4 109.5(4)
C40 C31 C4 111.3(4)
C17 C32 C44 112.6(4)
C17 C32 C43 110.9(4)
C44 C32 C43 108.4(4)
C17 C32 C42 108.0(4)
C44 C32 C42 108.2(4)
C43 C32 C42 108.7(4)
C20 C33 H33A 109.5
C20 C33 H33B 109.5
H33A C33 H33B 109.5
C20 C33 H33C 109.5
H33A C33 H33C 109.5
H33B C33 H33C 109.5
C22 C34 H34A 109.5
C22 C34 H34B 109.5
H34A C34 H34B 109.5
C22 C34 H34C 109.5
H34A C34 H34C 109.5
H34B C34 H34C 109.5
C24 C35 H35A 109.5
C24 C35 H35B 109.5
H35A C35 H35B 109.5
C24 C35 H35C 109.5
H35A C35 H35C 109.5
H35B C35 H35C 109.5
C26 C36 H36A 109.5
C26 C36 H36B 109.5
H36A C36 H36B 109.5
C26 C36 H36C 109.5
H36A C36 H36C 109.5
H36B C36 H36C 109.5
C28 C37 H37A 109.5
C28 C37 H37B 109.5
H37A C37 H37B 109.5
C28 C37 H37C 109.5
H37A C37 H37C 109.5
H37B C37 H37C 109.5
C30 C38 H38A 109.5
C30 C38 H38B 109.5
H38A C38 H38B 109.5
C30 C38 H38C 109.5
H38A C38 H38C 109.5
H38B C38 H38C 109.5
C31 C39 H39A 109.5
C31 C39 H39B 109.5
H39A C39 H39B 109.5
C31 C39 H39C 109.5
H39A C39 H39C 109.5
H39B C39 H39C 109.5
C31 C40 H40A 109.5
C31 C40 H40B 109.5
H40A C40 H40B 109.5
C31 C40 H40C 109.5
H40A C40 H40C 109.5
H40B C40 H40C 109.5
C31 C41 H41A 109.5
C31 C41 H41B 109.5
H41A C41 H41B 109.5
C31 C41 H41C 109.5
H41A C41 H41C 109.5
H41B C41 H41C 109.5
C32 C42 H42A 109.5
C32 C42 H42B 109.5
H42A C42 H42B 109.5
C32 C42 H42C 109.5
H42A C42 H42C 109.5
H42B C42 H42C 109.5
C32 C43 H43A 109.5
C32 C43 H43B 109.5
H43A C43 H43B 109.5
C32 C43 H43C 109.5
H43A C43 H43C 109.5
H43B C43 H43C 109.5
C32 C44 H44A 109.5
C32 C44 H44B 109.5
H44A C44 H44B 109.5
C32 C44 H44C 109.5
H44A C44 H44C 109.5
H44B C44 H44C 109.5
C50 C45 C46 119.3(4)
C50 C45 P2 121.7(3)
C46 C45 P2 118.9(3)
C47 C46 C45 119.8(5)
C47 C46 H46 120.1
C45 C46 H46 120.1
C48 C47 C46 120.8(5)
C48 C47 H47 119.6
C46 C47 H47 119.6
C47 C48 C49 119.7(4)
C47 C48 H48 120.1
C49 C48 H48 120.1
C48 C49 C50 119.9(5)
C48 C49 H49 120.1
C50 C49 H49 120.1
C49 C50 C45 120.5(4)
C49 C50 H50 119.7
C45 C50 H50 119.7
C56 C51 C52 119.1(4)
C56 C51 P2 121.7(3)
C52 C51 P2 119.0(3)
C52 C53 C54 120.5(5)
C52 C53 H53 119.7
C54 C53 H53 119.7
C53 C54 C55 119.6(4)
C53 C54 H54 120.2
C55 C54 H54 120.2
C54 C55 C56 120.1(4)
C54 C55 H55 119.9
C56 C55 H55 119.9
C55 C56 C51 120.3(4)
C55 C56 H56 119.8
C51 C56 H56 119.8
C62 C57 C58 119.0(4)
C62 C57 P2 121.0(4)
C58 C57 P2 119.8(4)
C59 C58 C57 120.8(5)
C59 C58 H58 119.6
C57 C58 H58 119.6
C60 C59 C58 120.1(6)
C60 C59 H59 119.9
C58 C59 H59 119.9
C61 C60 C59 120.0(5)
C61 C60 H60 120.0
C59 C60 H60 120.0
C60 C61 C62 120.6(6)
C60 C61 H61 119.7
C62 C61 H61 119.7
C57 C62 C61 119.5(5)
C57 C62 H62 120.3
C61 C62 H62 120.3
C53 C52 C51 120.3(4)
C53 C52 H52 119.9
C51 C52 H52 119.9

loop_
_geom_bond_atom_site_label_1
_geom_bond_atom_site_label_2
_geom_bond_distance
Pt1 P2 2.2338(11)
Pt1 S1 2.3471(11)
Pt1 S2 2.3590(10)
Pt1 C8 2.390(4)
Pt1 C9 2.416(4)
S1 C1 1.782(4)
S2 C14 1.773(4)
P2 C45 1.824(4)
P2 C57 1.825(5)
P2 C51 1.829(4)
C1 C2 1.403(6)
C1 C6 1.415(6)
C2 C3 1.398(6)
C2 C7 1.484(6)
C3 C4 1.392(6)
C3 H3 0.9500
C4 C5 1.400(7)
C4 C31 1.549(6)
C5 C6 1.395(6)
C5 H5 0.9500
C6 C19 1.480(7)
C7 C12 1.366(6)
C7 C8 1.430(6)
C8 C9 1.400(6)
C8 H8 0.9500
C9 C10 1.420(6)
C9 H9 0.9500
C10 C11 1.381(6)
C10 C13 1.476(6)
C11 C12 1.409(6)
C11 H11 0.9500
C12 H12 0.9500
C13 C18 1.401(6)
C13 C14 1.409(6)
C14 C15 1.407(6)
C15 C16 1.372(6)
C15 C25 1.502(6)
C16 C17 1.404(6)
C16 H16 0.9500
C17 C18 1.387(6)
C17 C32 1.527(6)
C18 H18 0.9500
C19 C20 1.395(7)
C19 C24 1.413(6)
C20 C21 1.396(7)
C20 C33 1.504(7)
C21 C22 1.383(8)
C21 H21 0.9500
C22 C23 1.384(7)
C22 C34 1.515(7)
C23 C24 1.386(7)
C23 H23 0.9500
C24 C35 1.499(7)
C25 C26 1.396(6)
C25 C30 1.410(6)
C26 C27 1.398(6)
C26 C36 1.513(6)
C27 C28 1.388(7)
C27 H27 0.9500
C28 C29 1.385(7)
C28 C37 1.507(6)
C29 C30 1.389(6)
C29 H29 0.9500
C30 C38 1.506(6)
C31 C39 1.498(7)
C31 C41 1.500(8)
C31 C40 1.543(8)
C32 C44 1.532(6)
C32 C43 1.540(6)
C32 C42 1.541(7)
C33 H33A 0.9800
C33 H33B 0.9800
C33 H33C 0.9800
C34 H34A 0.9800
C34 H34B 0.9800
C34 H34C 0.9800
C35 H35A 0.9800
C35 H35B 0.9800
C35 H35C 0.9800
C36 H36A 0.9800
C36 H36B 0.9800
C36 H36C 0.9800
C37 H37A 0.9800
C37 H37B 0.9800
C37 H37C 0.9800
C38 H38A 0.9800
C38 H38B 0.9800
C38 H38C 0.9800
C39 H39A 0.9800
C39 H39B 0.9800
C39 H39C 0.9800
C40 H40A 0.9800
C40 H40B 0.9800
C40 H40C 0.9800
C41 H41A 0.9800
C41 H41B 0.9800
C41 H41C 0.9800
C42 H42A 0.9800
C42 H42B 0.9800
C42 H42C 0.9800
C43 H43A 0.9800
C43 H43B 0.9800
C43 H43C 0.9800
C44 H44A 0.9800
C44 H44B 0.9800
C44 H44C 0.9800
C45 C50 1.390(6)
C45 C46 1.393(6)
C46 C47 1.384(7)
C46 H46 0.9500
C47 C48 1.381(8)
C47 H47 0.9500
C48 C49 1.384(7)
C48 H48 0.9500
C49 C50 1.387(6)
C49 H49 0.9500
C50 H50 0.9500
C51 C56 1.390(6)
C51 C52 1.394(6)
C53 C52 1.382(6)
C53 C54 1.385(6)
C53 H53 0.9500
C54 C55 1.386(7)
C54 H54 0.9500
C55 C56 1.390(6)
C55 H55 0.9500
C56 H56 0.9500
C57 C62 1.383(7)
C57 C58 1.395(6)
C58 C59 1.378(7)
C58 H58 0.9500
C59 C60 1.373(9)
C59 H59 0.9500
C60 C61 1.370(10)
C60 H60 0.9500
C61 C62 1.403(8)
C61 H61 0.9500
C62 H62 0.9500
C52 H52 0.9500

loop_
_geom_torsion_atom_site_label_1
_geom_torsion_atom_site_label_2
_geom_torsion_atom_site_label_3
_geom_torsion_atom_site_label_4
_geom_torsion
Pt1 S1 C1 C2 11.8(4)
Pt1 S1 C1 C6 -175.5(3)
C6 C1 C2 C3 -7.2(6)
S1 C1 C2 C3 165.3(4)
C6 C1 C2 C7 170.7(4)
S1 C1 C2 C7 -16.8(6)
C1 C2 C3 C4 3.4(7)
C7 C2 C3 C4 -174.5(4)
C2 C3 C4 C5 2.8(7)
C2 C3 C4 C31 -179.0(4)
C3 C4 C5 C6 -5.1(7)
C31 C4 C5 C6 176.7(4)
C4 C5 C6 C1 1.2(7)
C4 C5 C6 C19 -176.5(4)
C2 C1 C6 C5 5.0(6)
S1 C1 C6 C5 -168.2(3)
C2 C1 C6 C19 -177.4(4)
S1 C1 C6 C19 9.4(6)
C3 C2 C7 C12 -46.4(6)
C1 C2 C7 C12 135.7(5)
C3 C2 C7 C8 136.8(4)
C1 C2 C7 C8 -41.1(5)
C12 C7 C8 C9 -5.6(6)
C2 C7 C8 C9 171.4(4)
C12 C7 C8 Pt1 -84.6(4)
C2 C7 C8 Pt1 92.4(4)
C7 C8 C9 C10 -1.9(6)
Pt1 C8 C9 C10 94.6(4)
C7 C8 C9 Pt1 -96.5(4)
C8 C9 C10 C11 7.1(6)
Pt1 C9 C10 C11 83.5(4)
C8 C9 C10 C13 -166.4(4)
Pt1 C9 C10 C13 -90.0(4)
C9 C10 C11 C12 -4.9(6)
C13 C10 C11 C12 168.2(4)
C8 C7 C12 C11 7.8(6)
C2 C7 C12 C11 -168.9(4)
C10 C11 C12 C7 -2.6(6)
C11 C10 C13 C18 49.0(6)
C9 C10 C13 C18 -137.8(4)
C11 C10 C13 C14 -129.3(4)
C9 C10 C13 C14 43.8(6)
C18 C13 C14 C15 1.0(6)
C10 C13 C14 C15 179.4(4)
C18 C13 C14 S2 -175.4(3)
C10 C13 C14 S2 3.0(6)
Pt1 S2 C14 C15 -167.5(3)
Pt1 S2 C14 C13 8.9(4)
C13 C14 C15 C16 -0.4(6)
S2 C14 C15 C16 176.4(3)
C13 C14 C15 C25 -177.2(4)
S2 C14 C15 C25 -0.4(5)
C14 C15 C16 C17 -0.6(7)
C25 C15 C16 C17 176.2(4)
C15 C16 C17 C18 1.1(7)
C15 C16 C17 C32 -175.2(4)
C16 C17 C18 C13 -0.5(6)
C32 C17 C18 C13 175.6(4)
C14 C13 C18 C17 -0.5(6)
C10 C13 C18 C17 -178.9(4)
C5 C6 C19 C20 -108.6(5)
C1 C6 C19 C20 73.7(6)
C5 C6 C19 C24 72.5(6)
C1 C6 C19 C24 -105.2(5)
C24 C19 C20 C21 1.0(6)
C6 C19 C20 C21 -177.8(4)
C24 C19 C20 C33 -179.1(4)
C6 C19 C20 C33 2.1(7)
C19 C20 C21 C22 0.6(7)
C33 C20 C21 C22 -179.3(5)
C20 C21 C22 C23 -1.8(7)
C20 C21 C22 C34 178.9(5)
C21 C22 C23 C24 1.4(7)
C34 C22 C23 C24 -179.3(5)
C22 C23 C24 C19 0.2(7)
C22 C23 C24 C35 179.4(5)
C20 C19 C24 C23 -1.4(6)
C6 C19 C24 C23 177.5(4)
C20 C19 C24 C35 179.4(4)
C6 C19 C24 C35 -1.7(6)
C16 C15 C25 C26 95.5(5)
C14 C15 C25 C26 -87.7(5)
C16 C15 C25 C30 -83.9(5)
C14 C15 C25 C30 92.9(5)
C30 C25 C26 C27 4.2(6)
C15 C25 C26 C27 -175.2(4)
C30 C25 C26 C36 -174.8(4)
C15 C25 C26 C36 5.7(6)
C25 C26 C27 C28 -2.9(7)
C36 C26 C27 C28 176.1(4)
C26 C27 C28 C29 0.3(7)
C26 C27 C28 C37 -179.3(4)
C27 C28 C29 C30 0.9(7)
C37 C28 C29 C30 -179.4(5)
C28 C29 C30 C25 0.4(7)
C28 C29 C30 C38 -178.3(4)
C26 C25 C30 C29 -3.0(6)
C15 C25 C30 C29 176.4(4)
C26 C25 C30 C38 175.8(4)
C15 C25 C30 C38 -4.8(6)
C3 C4 C31 C39 153.2(6)
C5 C4 C31 C39 -28.7(7)
C3 C4 C31 C41 -84.8(7)
C5 C4 C31 C41 93.3(6)
C3 C4 C31 C40 34.4(7)
C5 C4 C31 C40 -147.5(5)
C18 C17 C32 C44 9.4(6)
C16 C17 C32 C44 -174.6(4)
C18 C17 C32 C43 131.0(4)
C16 C17 C32 C43 -53.0(5)
C18 C17 C32 C42 -110.0(5)
C16 C17 C32 C42 66.0(5)
C57 P2 C45 C50 88.5(4)
C51 P2 C45 C50 -21.8(4)
Pt1 P2 C45 C50 -141.1(3)
C57 P2 C45 C46 -87.8(4)
C51 P2 C45 C46 162.0(4)
Pt1 P2 C45 C46 42.6(4)
C50 C45 C46 C47 0.0(7)
P2 C45 C46 C47 176.3(4)
C45 C46 C47 C48 -0.5(9)
C46 C47 C48 C49 1.1(9)
C47 C48 C49 C50 -1.1(8)
C48 C49 C50 C45 0.6(7)
C46 C45 C50 C49 0.0(7)
P2 C45 C50 C49 -176.2(4)
C45 P2 C51 C56 77.6(4)
C57 P2 C51 C56 -30.6(4)
Pt1 P2 C51 C56 -156.8(3)
C45 P2 C51 C52 -97.3(3)
C57 P2 C51 C52 154.4(3)
Pt1 P2 C51 C52 28.3(4)
C52 C53 C54 C55 1.9(7)
C53 C54 C55 C56 -2.7(6)
C54 C55 C56 C51 1.0(6)
C52 C51 C56 C55 1.6(6)
P2 C51 C56 C55 -173.4(3)
C45 P2 C57 C62 31.4(4)
C51 P2 C57 C62 140.8(4)
Pt1 P2 C57 C62 -99.0(4)
C45 P2 C57 C58 -152.9(4)
C51 P2 C57 C58 -43.5(4)
Pt1 P2 C57 C58 76.6(4)
C62 C57 C58 C59 -2.0(7)
P2 C57 C58 C59 -177.7(4)
C57 C58 C59 C60 1.8(8)
C58 C59 C60 C61 -0.8(9)
C59 C60 C61 C62 -0.1(9)
C58 C57 C62 C61 1.0(7)
P2 C57 C62 C61 176.7(4)
C60 C61 C62 C57 0.0(8)
C54 C53 C52 C51 0.7(6)
C56 C51 C52 C53 -2.4(6)
P2 C51 C52 C53 172.7(3)
